data_7248861
loop_
_publ_author_name
'Pisk, Jana'
'Vrdoljak, Vi\<snja'
'Mandari\'c, Mirna'
'Hrenar, Tomica'
'Agustin, Dominique'
'Rub\<ci\'c, Mirta'

_publ_section_title
;
 Impact of POM's coordination mode and Mo-hybrid constituents on the
 binding, stability, and catalytic properties of hybrid (pre)catalysts
;
_journal_issue 27
_journal_name_full 'RSC Advances'
_journal_page_first 19029
_journal_page_last 19040
_journal_paper_doi 10.1039/D4RA03563A
_journal_volume 14
_journal_year 2024
_chemical_formula_moiety 'Mo6 O19, 2(C17 H18 Mo N3 O6), 2(C3 H6 O)'
_chemical_formula_sum 'C40 H48 Mo8 N6 O33'
_chemical_formula_weight 1908.36
_chemical_name_systematic
'[N'-(2-oxo-3-methoxybenzylidene)nicotinoylhydrazonium](acetone)dioxomolybdenum(vi) hexamolybdate acetone solvate'
_space_group_crystal_system triclinic
_space_group_IT_number 2
_space_group_name_Hall '-P 1'
_space_group_name_H-M_alt 'P -1'
_atom_sites_solution_hydrogens geom
_atom_sites_solution_primary iterative
_audit_creation_date 2022-04-27
_audit_creation_method
;
Olex2 1.2
(compiled 2018.05.29 svn.r3508 for OlexSys, GUI svn.r5506)
;
_audit_update_record
;
2024-02-27 deposited with the CCDC.	2024-06-06 downloaded from the CCDC.
;
_cell_angle_alpha 104.858(2)
_cell_angle_beta 104.620(2)
_cell_angle_gamma 94.020(2)
_cell_formula_units_Z 1
_cell_length_a 8.9721(3)
_cell_length_b 10.7368(2)
_cell_length_c 16.4964(4)
_cell_measurement_reflns_used 14257
_cell_measurement_temperature 169.99
_cell_measurement_theta_max 80.0670
_cell_measurement_theta_min 2.8910
_cell_volume 1470.73(7)
_computing_cell_refinement 'CrysAlisPro 1.171.41.92a (Rigaku OD, 2020)'
_computing_data_collection 'CrysAlisPro 1.171.41.92a (Rigaku OD, 2020)'
_computing_data_reduction 'CrysAlisPro 1.171.41.92a (Rigaku OD, 2020)'
_computing_molecular_graphics 'Olex2 (Dolomanov et al., 2009)'
_computing_publication_material 'Olex2 (Dolomanov et al., 2009)'
_computing_structure_refinement 'ShelXL (Sheldrick, 2015)'
_computing_structure_solution 'olex2.solve (Bourhis et al., 2015)'
_diffrn_ambient_temperature 169.99
_diffrn_detector 'Hybrid Pixel Array Detector'
_diffrn_detector_area_resol_mean 10.0000
_diffrn_detector_type HyPix
_diffrn_measured_fraction_theta_full 0.975
_diffrn_measured_fraction_theta_max 0.939
_diffrn_measurement_details
;
List of Runs (angles in degrees, time in seconds):

  # Type    Start    End  Width  t~exp~   \w     \q     \k     \f   Frames
#--------------------------------------------------------------------------
  1  \w     69.00  97.00   0.50    0.05    --   48.02  52.00  97.00   56
  2  \w    138.00 165.00   0.50    0.19    --  113.25  61.00  30.00   54
  3  \w    102.00 151.00   0.50    0.19    --  113.25  45.00   0.00   98
  4  \w    103.00 133.00   0.50    0.19    --  113.25  61.00  30.00   60
  5  \w     99.00 175.00   0.50    0.19    --  113.25  61.00  60.00  152
  6  \w    114.00 178.00   0.50    0.19    --  113.25  52.00  97.00  128
  7  \w    126.00 175.00   0.50    0.19    --  113.25  45.00 120.00   98
  8  \w    142.00 172.00   0.50    0.19    --  113.25  30.00 150.00   60
  9  \w    101.00 149.00   0.50    0.19    --  113.25  45.00  90.00   96
 10  \w    114.00 158.00   0.50    0.19    --  113.25  30.00   0.00   88
 11  \w    113.00 144.00   0.50    0.19    --  113.25  30.00 -90.00   62
 12  \w    138.00 172.00   0.50    0.19    --  113.25  45.00-150.00   68
 13  \w    144.00 173.00   0.50    0.19    --  113.25  15.00-150.00   58
 14  \w    115.00 141.00   0.50    0.19    --  113.25  15.00-150.00   52
 15  \w    -20.00  25.00   0.50    0.05    --   48.02 -19.00-150.00   90
 16  \w    -21.00  59.00   0.50    0.05    --   48.02 -52.00 -47.00  160
 17  \w    -12.00  63.00   0.50    0.05    --   48.02 -57.00  90.00  150
 18  \w     42.00 109.00   0.50    0.19    --  113.25-125.00  60.00  134
 19  \w     93.00 118.00   0.50    0.19    --  113.25-134.00   1.06   50
 20  \w     46.00  72.00   0.50    0.19    --  113.25-134.00   1.06   52
 21  \w     85.00 111.00   0.50    0.19    --  113.25-125.00 -90.00   52
 22  \w     62.00 111.00   0.50    0.19    --  113.25-125.00-150.00   98
 23  \w     43.00  78.00   0.50    0.19    --  113.25-125.00-180.00   70
 24  \w     84.00 111.00   0.50    0.19    --  113.25-125.00-180.00   54
 25  \w     35.00  96.00   0.50    0.05    --   48.02-125.00 -30.00  122
 26  \w     69.00 110.00   0.50    0.19    --  113.25-125.00  90.00   82
 27  \w     84.00 110.00   0.50    0.19    --  113.25-125.00 150.00   52
 28  \w     45.00 104.00   0.50    0.19    --  113.25 -95.00  60.00  118
 29  \w     64.00 108.00   0.50    0.19    --  113.25-110.00  18.97   88
 30  \w     77.00 102.00   0.50    0.19    --  113.25 -95.00   0.00   50
 31  \w     42.00  69.00   0.50    0.19    --  113.25-108.00-100.20   54
 32  \w     45.00  79.00   0.50    0.19    --  113.25 -99.00-150.56   68
 33  \w     80.00 107.00   0.50    0.19    --  113.25-108.00-100.20   54
 34  \w     71.00 102.00   0.50    0.19    --  113.25 -95.00 -90.00   62
 35  \w     54.00 104.00   0.50    0.19    --  113.25 -95.00 -60.00  100
 36  \w     43.00  96.00   0.50    0.19    --  113.25 -95.00  90.00  106
 37  \w     46.00  71.00   0.50    0.19    --  113.25 -61.00  90.00   50
 38  \w     56.00  88.00   0.50    0.19    --  113.25 -77.00  90.00   64
 39  \w     73.00 101.00   0.50    0.19    --  113.25 -77.00 -60.00   56
 40  \w     44.00  69.00   0.50    0.19    --  113.25 -77.00 -60.00   50
 41  \w     43.00  69.00   0.50    0.19    --  113.25 -61.00 -60.00   52
 42  \w     44.00  70.00   0.50    0.19    --  113.25 -77.00-120.00   52
 43  \w     45.00  70.00   0.50    0.19    --  113.25 -61.00-120.00   50
 44  \w     42.00  68.00   0.50    0.19    --  113.25 -61.00 -90.00   52
 45  \w     42.00  68.00   0.50    0.19    --  113.25 -61.00 150.00   52
 46  \w    114.00 167.00   0.50    0.19    --  113.25 125.00 -90.00  106
 47  \w     96.00 140.00   0.50    0.19    --  113.25 125.00 -30.00   88
 48  \w    150.00 176.00   0.50    0.19    --  113.25 125.00 -30.00   52
 49  \w    -20.00  23.00   0.50    0.05    --  -48.02  52.00  97.00   86
 50  \w    -53.00 -23.00   0.50    0.05    --  -48.02  52.00  97.00   60
 51  \w    -56.00 -31.00   0.50    0.19    --  -91.75  52.00  97.00   50
 52  \w    -70.00 -22.00   0.50    0.19    --  -91.75  61.00 -90.00   96
 53  \w    -46.00 -21.00   0.50    0.19    --  -91.75  45.00-120.00   50
 54  \w    -51.00 -21.00   0.50    0.19    --  -91.75  45.00-150.00   60
 55  \w   -118.00 -65.00   0.50    0.05    --  -48.02 -52.00 -47.00  106
 56  \w   -120.00 -95.00   0.50    0.05    --  -48.02-125.00 -60.00   50
 57  \w   -119.00 -81.00   0.50    0.05    --  -48.02-125.00-120.00   76
 58  \w   -121.00 -96.00   0.50    0.19    --  -91.75 -52.00 -47.00   50
 59  \w   -111.00 -76.00   0.50    0.05    --  -48.02-125.00  90.00   70
;
_diffrn_measurement_device 'four-circle diffractometer'
_diffrn_measurement_device_type 'XtaLAB Synergy, Dualflex, HyPix'
_diffrn_measurement_method '\w scans'
_diffrn_orient_matrix_type 'CrysAlisPro convention (1999,Acta A55,543-557)'
_diffrn_orient_matrix_UB_11 0.0846773000
_diffrn_orient_matrix_UB_12 0.0515922000
_diffrn_orient_matrix_UB_13 -0.0578610000
_diffrn_orient_matrix_UB_21 -0.1360409000
_diffrn_orient_matrix_UB_22 0.0743879000
_diffrn_orient_matrix_UB_23 -0.0272258000
_diffrn_orient_matrix_UB_31 0.0804999000
_diffrn_orient_matrix_UB_32 0.1196205000
_diffrn_orient_matrix_UB_33 0.0777350000
_diffrn_radiation_monochromator mirror
_diffrn_radiation_probe x-ray
_diffrn_radiation_type CuK\a
_diffrn_radiation_wavelength 1.54184
_diffrn_reflns_av_R_equivalents 0.0485
_diffrn_reflns_av_unetI/netI 0.0478
_diffrn_reflns_Laue_measured_fraction_full 0.975
_diffrn_reflns_Laue_measured_fraction_max 0.939
_diffrn_reflns_limit_h_max 11
_diffrn_reflns_limit_h_min -10
_diffrn_reflns_limit_k_max 13
_diffrn_reflns_limit_k_min -13
_diffrn_reflns_limit_l_max 20
_diffrn_reflns_limit_l_min -20
_diffrn_reflns_number 18183
_diffrn_reflns_point_group_measured_fraction_full 0.975
_diffrn_reflns_point_group_measured_fraction_max 0.939
_diffrn_reflns_theta_full 67.684
_diffrn_reflns_theta_max 80.522
_diffrn_reflns_theta_min 2.887
_diffrn_source 'micro-focus sealed X-ray tube'
_diffrn_source_type 'PhotonJet (Cu) X-ray Source'
_exptl_absorpt_coefficient_mu 14.380
_exptl_absorpt_correction_T_max 1.000
_exptl_absorpt_correction_T_min 0.194
_exptl_absorpt_correction_type gaussian
_exptl_absorpt_process_details
;
CrysAlisPro 1.171.41.92a (Rigaku Oxford Diffraction, 2020)
Numerical absorption correction based on gaussian integration over
a multifaceted crystal model
Empirical absorption correction using spherical harmonics,
implemented in SCALE3 ABSPACK scaling algorithm.
;
_exptl_crystal_colour orange
_exptl_crystal_colour_primary orange
_exptl_crystal_density_diffrn 2.155
_exptl_crystal_description plate
_exptl_crystal_F_000 930
_exptl_crystal_size_max 0.204
_exptl_crystal_size_mid 0.089
_exptl_crystal_size_min 0.002
_refine_diff_density_max 2.389
_refine_diff_density_min -2.465
_refine_diff_density_rms 0.180
_refine_ls_extinction_coef 0.00063(9)
_refine_ls_extinction_expression Fc^*^=kFc[1+0.001xFc^2^\l^3^/sin(2\q)]^-1/4^
_refine_ls_extinction_method 'SHELXL-2018/3 (Sheldrick 2018)'
_refine_ls_goodness_of_fit_ref 1.069
_refine_ls_hydrogen_treatment constr
_refine_ls_matrix_type full
_refine_ls_number_parameters 410
_refine_ls_number_reflns 6056
_refine_ls_number_restraints 1
_refine_ls_restrained_S_all 1.073
_refine_ls_R_factor_all 0.0477
_refine_ls_R_factor_gt 0.0453
_refine_ls_shift/su_max 0.000
_refine_ls_shift/su_mean 0.000
_refine_ls_structure_factor_coef Fsqd
_refine_ls_weighting_details 'w=1/[\s^2^(Fo^2^)+(0.0647P)^2^+5.8824P] where P=(Fo^2^+2Fc^2^)/3'
_refine_ls_weighting_scheme calc
_refine_ls_wR_factor_gt 0.1229
_refine_ls_wR_factor_ref 0.1252
_reflns_Friedel_coverage 0.000
_reflns_number_gt 5659
_reflns_number_total 6056
_reflns_threshold_expression 'I > 2\s(I)'
_cod_data_source_file d4ra03563a2.cif
_cod_data_source_block 1Ha-2CH3COCH3
_cod_database_code 7248861
_shelx_shelxl_version_number 2018/3
_chemical_oxdiff_formula 'Mo4 O17 C18 N3'
_shelx_space_group_comment
;
The symmetry employed for this shelxl refinement is uniquely defined
by the following loop, which should always be used as a source of
symmetry information in preference to the above space-group names.
They are only intended as comments.
;
_shelx_estimated_absorpt_t_max 0.972
_shelx_estimated_absorpt_t_min 0.157
_diffrn_oxdiff_digest_frames
;
017a254803ed035e4dbb6c008c31acfcde04474c95e
;
_reflns_odcompleteness_completeness 96.50
_reflns_odcompleteness_iscentric 1
_reflns_odcompleteness_theta 74.33
_olex2_refinement_description
;
1. Others
 Fixed Sof: C21(0.5) H21A(0.5) H21B(0.5) H21C(0.5) C19(0.5) H19A(0.5)
 H19B(0.5) H19C(0.5)
 Fixed Uiso: H3(0.029) H7(0.028) H10(0.029) H6(0.032) H13(0.03) H11(0.033)
 H4(0.044) H5(0.04) H12(0.034) H16A(0.065) H16B(0.065) H16C(0.065) H17A(0.049)
 H17B(0.049) H17C(0.049) H20A(0.085) H20B(0.085) H20C(0.085) H14A(0.103)
 H14B(0.103) H14C(0.103) H21A(0.074) H21B(0.074) H21C(0.074) H19A(0.131)
 H19B(0.131) H19C(0.131)
 Fixed X: O11(0) H3(0.558754) H7(0.229358) H10(0.458911) H6(0.10687)
 H13(0.548532) H11(0.651168) H4(-0.008301) H5(-0.004699) H12(0.645205)
 H16A(0.306313) H16B(0.165058) H16C(0.18645) H17A(-0.119318) H17B(-0.075916)
 H17C(-0.123387) H20A(0.438) H20B(0.479433) H20C(0.615203) H14A(-0.068009)
 H14B(0.099195) H14C(0.052487) H21A(0.293833) H21B(0.236462) H21C(0.291663)
 H19A(0.614686) H19B(0.430426) H19C(0.525722)
 Fixed Y: O11(0.5) H3(0.859616) H7(1.037632) H10(0.907202) H6(1.175552)
 H13(0.55662) H11(0.676219) H4(1.067475) H5(1.216396) H12(0.516605)
 H16A(0.453075) H16B(0.358838) H16C(0.360837) H17A(0.411712) H17B(0.463517)
 H17C(0.561314) H20A(1.269152) H20B(1.266134) H20C(1.274673) H14A(0.872545)
 H14B(0.94226) H14C(0.788361) H21A(0.948473) H21B(1.072127) H21C(1.079801)
 H19A(1.098304) H19B(1.065962) H19C(0.956217)
 Fixed Z: O11(0) H3(0.182985) H7(0.480085) H10(0.296871) H6(0.574798)
 H13(0.3314) H11(0.13596) H4(0.770846) H5(0.689281) H12(0.208366)
 H16A(0.415659) H16B(0.340031) H16C(0.43967) H17A(0.370518) H17B(0.295446)
 H17C(0.372769) H20A(0.208933) H20B(0.119671) H20C(0.205973) H14A(0.799923)
 H14B(0.863792) H14C(0.842625) H21A(0.130374) H21B(0.10105) H21C(0.202561)
 H19A(0.05337) H19B(0.009922) H19C(0.03832)
;
_olex2_submission_special_instructions 'No special instructions were received'
_oxdiff_exptl_absorpt_empirical_details
;
Empirical correction (ABSPACK) includes:
- Absorption correction using spherical harmonics
- Frame scaling
;
_oxdiff_exptl_absorpt_empirical_full_max 2.603
_oxdiff_exptl_absorpt_empirical_full_min 0.639

loop_
_space_group_symop_operation_xyz
'x, y, z'
'-x, -y, -z'

loop_
_atom_site_label
_atom_site_type_symbol
_atom_site_fract_x
_atom_site_fract_y
_atom_site_fract_z
_atom_site_U_iso_or_equiv
_atom_site_adp_type
_atom_site_occupancy
_atom_site_site_symmetry_order
_atom_site_calc_flag
_atom_site_refinement_flags_posn
_atom_site_refinement_flags_adp
_atom_site_refinement_flags_occupancy
_atom_site_disorder_assembly
_atom_site_disorder_group
Mo2 Mo 0.08980(4) 0.54764(4) 0.15044(2) 0.02275(13) Uani 1 1 d . . . . .
Mo1 Mo 0.38980(4) 0.73595(4) 0.56472(2) 0.02181(13) Uani 1 1 d . . . . .
Mo3 Mo 0.23090(5) 0.60779(5) -0.00219(3) 0.03574(15) Uani 1 1 d . . . . .
Mo4 Mo 0.10565(6) 0.30759(5) -0.01413(3) 0.03827(15) Uani 1 1 d . . . . .
O11 O 0.000000 0.500000 0.000000 0.0181(9) Uani 1 2 d S T P . .
O2 O 0.4545(4) 0.6899(3) 0.4536(2) 0.0239(7) Uani 1 1 d . . . . .
O1 O 0.2376(5) 0.8018(4) 0.6216(2) 0.0315(8) Uani 1 1 d . . . . .
O4 O 0.4031(4) 0.5912(4) 0.5876(2) 0.0289(8) Uani 1 1 d . . . . .
O9 O 0.1587(5) 0.3845(4) 0.1113(2) 0.0340(9) Uani 1 1 d . . . . .
O6 O 0.1479(4) 0.6286(3) 0.4603(2) 0.0254(7) Uani 1 1 d . . . . .
O12 O 0.1161(5) 0.5498(5) -0.1233(3) 0.0409(10) Uani 1 1 d . . . . .
O8 O 0.1538(5) 0.5850(4) 0.2601(2) 0.0339(9) Uani 1 1 d . . . . .
O10 O 0.2549(5) 0.6295(4) 0.1211(2) 0.0368(9) Uani 1 1 d . . . . .
O15 O 0.0203(6) 0.3087(5) -0.1329(3) 0.0459(11) Uani 1 1 d . . . . .
N3 N 0.5561(5) 0.8010(4) 0.2116(3) 0.0242(8) Uani 1 1 d . . . . .
H3 H 0.558754 0.859616 0.182985 0.029 Uiso 1 1 calc R . . . .
O14 O 0.2753(5) 0.4368(6) -0.0109(3) 0.0475(12) Uani 1 1 d . . . . .
O5 O 0.1044(7) 0.8426(4) 0.7462(3) 0.0470(12) Uani 1 1 d . . . . .
N2 N 0.3596(5) 0.8692(4) 0.4161(3) 0.0218(8) Uani 1 1 d . . . . .
N1 N 0.3130(5) 0.8798(4) 0.4914(2) 0.0208(8) Uani 1 1 d . . . . .
O3 O 0.5531(5) 0.8372(4) 0.6310(3) 0.0397(10) Uani 1 1 d . . . . .
O17 O -0.0969(6) 0.2561(4) -0.0099(3) 0.0462(11) Uani 1 1 d . . . . .
C1 C 0.1761(6) 0.9999(5) 0.5872(3) 0.0237(9) Uani 1 1 d . . . . .
C7 C 0.2406(6) 0.9775(5) 0.5138(3) 0.0231(9) Uani 1 1 d . . . . .
H7 H 0.229358 1.037632 0.480085 0.028 Uiso 1 1 calc R . . . .
C10 C 0.4974(6) 0.8271(5) 0.2801(3) 0.0239(9) Uani 1 1 d . . . . .
H10 H 0.458911 0.907202 0.296871 0.029 Uiso 1 1 calc R . . . .
C9 C 0.4932(5) 0.7368(5) 0.3264(3) 0.0207(9) Uani 1 1 d . . . . .
C8 C 0.4321(5) 0.7674(5) 0.4035(3) 0.0194(8) Uani 1 1 d . . . . .
C6 C 0.1068(6) 1.1151(5) 0.6080(3) 0.0265(10) Uani 1 1 d . . . . .
H6 H 0.106870 1.175552 0.574798 0.032 Uiso 1 1 calc R . . . .
C13 C 0.5497(6) 0.6197(5) 0.3003(3) 0.0248(10) Uani 1 1 d . . . . .
H13 H 0.548532 0.556620 0.331400 0.030 Uiso 1 1 calc R . . . .
C2 C 0.1756(6) 0.9121(5) 0.6367(3) 0.0252(10) Uani 1 1 d . . . . .
O13 O 0.3977(6) 0.6926(8) -0.0003(3) 0.072(2) Uani 1 1 d . . . . .
C11 C 0.6104(6) 0.6905(5) 0.1849(3) 0.0277(10) Uani 1 1 d . . . . .
H11 H 0.651168 0.676219 0.135960 0.033 Uiso 1 1 calc R . . . .
C4 C 0.0383(7) 1.0502(6) 0.7242(4) 0.0365(13) Uani 1 1 d . . . . .
H4 H -0.008301 1.067475 0.770846 0.044 Uiso 1 1 calc R . . . .
C5 C 0.0403(6) 1.1390(5) 0.6754(4) 0.0335(12) Uani 1 1 d . . . . .
H5 H -0.004699 1.216396 0.689281 0.040 Uiso 1 1 calc R . . . .
C12 C 0.6078(6) 0.5964(5) 0.2278(3) 0.0285(10) Uani 1 1 d . . . . .
H12 H 0.645205 0.516605 0.208366 0.034 Uiso 1 1 calc R . . . .
C3 C 0.1036(7) 0.9373(6) 0.7048(4) 0.0330(11) Uani 1 1 d . . . . .
C15 C 0.0978(6) 0.5184(5) 0.4107(3) 0.0242(9) Uani 1 1 d . . . . .
O16 O 0.1903(9) 0.1718(6) -0.0252(4) 0.083(2) Uani 1 1 d . . . . .
O7 O 0.5489(12) 1.0254(6) 0.1733(4) 0.107(3) Uani 1 1 d . . . . .
C16 C 0.1974(8) 0.4139(6) 0.4007(5) 0.0432(15) Uani 1 1 d . . . . .
H16A H 0.306313 0.453075 0.415659 0.065 Uiso 1 1 calc GR . . . .
H16B H 0.165058 0.358838 0.340031 0.065 Uiso 1 1 calc GR . . . .
H16C H 0.186450 0.360837 0.439670 0.065 Uiso 1 1 calc GR . . . .
C17 C -0.0697(6) 0.4859(6) 0.3578(4) 0.0327(11) Uani 1 1 d . . . . .
H17A H -0.119318 0.411712 0.370518 0.049 Uiso 1 1 calc GR . . . .
H17B H -0.075916 0.463517 0.295446 0.049 Uiso 1 1 calc GR . . . .
H17C H -0.123387 0.561314 0.372769 0.049 Uiso 1 1 calc GR . . . .
C20 C 0.5071(12) 1.2382(7) 0.1730(5) 0.057(2) Uani 1 1 d . . . . .
H20A H 0.438000 1.269152 0.208933 0.085 Uiso 1 1 calc GR . . . .
H20B H 0.479433 1.266134 0.119671 0.085 Uiso 1 1 calc GR . . . .
H20C H 0.615203 1.274673 0.205973 0.085 Uiso 1 1 calc GR . . . .
C18 C 0.4905(10) 1.0961(7) 0.1497(5) 0.065(3) Uani 1 1 d D . . . .
C14 C 0.0422(14) 0.8630(8) 0.8187(5) 0.068(3) Uani 1 1 d . . . . .
H14A H -0.068009 0.872545 0.799923 0.103 Uiso 1 1 calc GR . . . .
H14B H 0.099195 0.942260 0.863792 0.103 Uiso 1 1 calc GR . . . .
H14C H 0.052487 0.788361 0.842625 0.103 Uiso 1 1 calc GR . . . .
C21 C 0.3096(16) 1.0438(17) 0.1455(9) 0.050(3) Uani 0.5 1 d . . . A .
H21A H 0.293833 0.948473 0.130374 0.074 Uiso 0.5 1 calc GR . . . .
H21B H 0.236462 1.072127 0.101050 0.074 Uiso 0.5 1 calc GR . . . .
H21C H 0.291663 1.079801 0.202561 0.074 Uiso 0.5 1 calc GR . . . .
C19 C 0.518(3) 1.050(2) 0.0532(12) 0.087(8) Uani 0.5 1 d D . . A -1
H19A H 0.614686 1.098304 0.053370 0.131 Uiso 0.5 1 calc GR . . A -1
H19B H 0.430426 1.065962 0.009922 0.131 Uiso 0.5 1 calc GR . . A -1
H19C H 0.525722 0.956217 0.038320 0.131 Uiso 0.5 1 calc GR . . A -1

loop_
_atom_site_aniso_label
_atom_site_aniso_U_11
_atom_site_aniso_U_22
_atom_site_aniso_U_33
_atom_site_aniso_U_23
_atom_site_aniso_U_13
_atom_site_aniso_U_12
Mo2 0.0236(2) 0.0291(2) 0.0126(2) 0.00288(15) 0.00423(14) -0.00009(15)
Mo1 0.0283(2) 0.0202(2) 0.0174(2) 0.00708(14) 0.00557(15) 0.00284(15)
Mo3 0.0240(2) 0.0584(3) 0.0205(2) 0.01079(19) 0.00420(16) -0.0134(2)
Mo4 0.0568(3) 0.0294(2) 0.0260(2) 0.00342(17) 0.0073(2) 0.0229(2)
O11 0.017(2) 0.023(2) 0.012(2) 0.0009(16) 0.0035(16) 0.0020(17)
O2 0.0280(17) 0.0262(17) 0.0229(16) 0.0121(13) 0.0102(13) 0.0089(14)
O1 0.052(2) 0.0217(17) 0.0261(18) 0.0061(14) 0.0209(17) 0.0075(16)
O4 0.0333(18) 0.0307(19) 0.0276(18) 0.0150(15) 0.0093(15) 0.0089(15)
O9 0.044(2) 0.034(2) 0.0239(18) 0.0099(15) 0.0053(16) 0.0153(17)
O6 0.0278(17) 0.0229(17) 0.0252(17) 0.0046(14) 0.0093(14) 0.0033(14)
O12 0.0254(18) 0.074(3) 0.0226(19) 0.0179(19) 0.0057(15) -0.0058(19)
O8 0.036(2) 0.047(2) 0.0166(17) 0.0082(16) 0.0055(15) -0.0016(17)
O10 0.0308(19) 0.051(3) 0.0211(18) 0.0092(17) 0.0013(15) -0.0146(18)
O15 0.066(3) 0.042(2) 0.024(2) -0.0021(17) 0.0093(19) 0.026(2)
N3 0.027(2) 0.025(2) 0.0198(19) 0.0081(16) 0.0062(16) -0.0029(16)
O14 0.034(2) 0.084(4) 0.030(2) 0.015(2) 0.0139(17) 0.029(2)
O5 0.085(4) 0.026(2) 0.040(2) 0.0063(17) 0.041(2) 0.005(2)
N2 0.0262(19) 0.0183(18) 0.0218(19) 0.0050(15) 0.0089(16) 0.0027(15)
N1 0.0247(18) 0.0209(19) 0.0164(18) 0.0051(14) 0.0068(15) -0.0013(15)
O3 0.045(2) 0.036(2) 0.028(2) 0.0103(17) -0.0036(17) -0.0073(18)
O17 0.061(3) 0.028(2) 0.039(2) 0.0110(18) -0.002(2) -0.014(2)
C1 0.026(2) 0.020(2) 0.020(2) -0.0010(17) 0.0036(18) 0.0013(18)
C7 0.027(2) 0.018(2) 0.020(2) 0.0031(17) 0.0030(18) 0.0020(18)
C10 0.023(2) 0.027(2) 0.020(2) 0.0050(18) 0.0050(18) 0.0012(18)
C9 0.018(2) 0.021(2) 0.021(2) 0.0044(17) 0.0046(17) -0.0003(17)
C8 0.019(2) 0.020(2) 0.019(2) 0.0071(17) 0.0033(16) 0.0001(17)
C6 0.027(2) 0.023(2) 0.023(2) 0.0003(18) 0.0016(19) 0.0035(19)
C13 0.024(2) 0.026(2) 0.029(2) 0.0114(19) 0.0098(19) 0.0062(19)
C2 0.034(2) 0.018(2) 0.021(2) -0.0027(17) 0.0115(19) 0.0033(19)
O13 0.036(2) 0.133(6) 0.041(3) 0.038(3) 0.000(2) -0.033(3)
C11 0.024(2) 0.036(3) 0.022(2) 0.004(2) 0.0076(19) 0.003(2)
C4 0.043(3) 0.033(3) 0.029(3) -0.007(2) 0.018(2) 0.002(2)
C5 0.031(3) 0.027(3) 0.032(3) -0.006(2) 0.004(2) 0.003(2)
C12 0.030(2) 0.029(3) 0.026(2) 0.004(2) 0.009(2) 0.011(2)
C3 0.042(3) 0.026(3) 0.028(3) 0.000(2) 0.014(2) 0.000(2)
C15 0.025(2) 0.024(2) 0.025(2) 0.0089(19) 0.0066(19) 0.0032(18)
O16 0.127(6) 0.061(4) 0.049(3) 0.004(3) 0.001(3) 0.063(4)
O7 0.183(8) 0.035(3) 0.059(4) 0.022(3) -0.045(5) -0.008(4)
C16 0.043(3) 0.026(3) 0.047(4) -0.001(2) 0.001(3) 0.010(2)
C17 0.026(2) 0.035(3) 0.032(3) 0.006(2) 0.004(2) -0.002(2)
C20 0.098(6) 0.034(3) 0.038(4) 0.013(3) 0.016(4) 0.013(4)
C18 0.068(5) 0.034(4) 0.064(5) 0.003(3) -0.023(4) 0.012(3)
C14 0.123(8) 0.048(4) 0.046(4) 0.005(3) 0.055(5) -0.001(5)
C21 0.040(7) 0.070(10) 0.036(7) 0.016(6) 0.005(5) 0.002(6)
C19 0.16(2) 0.069(12) 0.075(13) 0.038(10) 0.073(15) 0.069(14)

loop_
_atom_type_symbol
_atom_type_description
_atom_type_scat_dispersion_real
_atom_type_scat_dispersion_imag
_atom_type_scat_source
C C 0.0181 0.0091 'International Tables Vol C Tables 4.2.6.8 and 6.1.1.4'
H H 0.0000 0.0000 'International Tables Vol C Tables 4.2.6.8 and 6.1.1.4'
Mo Mo -0.0483 2.7339 'International Tables Vol C Tables 4.2.6.8 and 6.1.1.4'
N N 0.0311 0.0180 'International Tables Vol C Tables 4.2.6.8 and 6.1.1.4'
O O 0.0492 0.0322 'International Tables Vol C Tables 4.2.6.8 and 6.1.1.4'

loop_
_exptl_crystal_face_index_h
_exptl_crystal_face_index_k
_exptl_crystal_face_index_l
_exptl_crystal_face_perp_dist
-5 0 7 0.0361
5 0 -7 0.0494
1 4 5 0.0836
-1 -4 -6 0.1027
0 -6 6 0.0010
0 6 -6 0.0010

loop_
_geom_angle_atom_site_label_1
_geom_angle_atom_site_label_2
_geom_angle_atom_site_label_3
_geom_angle
_geom_angle_site_symmetry_1
_geom_angle_site_symmetry_3
_geom_angle_publ_flag
O9 Mo2 O11 77.16(11) . . ?
O9 Mo2 O12 87.0(2) . 2_565 ?
O9 Mo2 O15 153.62(17) . 2_565 ?
O12 Mo2 O11 76.67(11) 2_565 . ?
O8 Mo2 O11 178.90(16) . . ?
O8 Mo2 O9 103.95(19) . . ?
O8 Mo2 O12 103.37(18) . 2_565 ?
O8 Mo2 O10 102.91(18) . . ?
O8 Mo2 O15 102.4(2) . 2_565 ?
O10 Mo2 O11 77.00(11) . . ?
O10 Mo2 O9 88.8(2) . . ?
O10 Mo2 O12 153.63(16) . 2_565 ?
O10 Mo2 O15 87.3(2) . 2_565 ?
O15 Mo2 O11 76.53(12) 2_565 . ?
O15 Mo2 O12 85.1(2) 2_565 2_565 ?
O2 Mo1 O6 78.92(13) . . ?
O2 Mo1 N1 71.93(14) . . ?
O1 Mo1 O2 147.39(15) . . ?
O1 Mo1 O6 76.96(15) . . ?
O1 Mo1 N1 80.98(15) . . ?
O4 Mo1 O2 97.92(16) . . ?
O4 Mo1 O1 101.58(17) . . ?
O4 Mo1 O6 85.22(16) . . ?
O4 Mo1 N1 159.55(17) . . ?
O4 Mo1 O3 106.0(2) . . ?
N1 Mo1 O6 75.53(13) . . ?
O3 Mo1 O2 98.68(19) . . ?
O3 Mo1 O1 100.7(2) . . ?
O3 Mo1 O6 168.75(17) . . ?
O3 Mo1 N1 93.25(18) . . ?
O12 Mo3 O11 77.17(12) . . ?
O12 Mo3 O10 153.30(16) . . ?
O12 Mo3 O17 86.8(2) . 2_565 ?
O10 Mo3 O11 76.19(11) . . ?
O10 Mo3 O17 85.2(2) . 2_565 ?
O14 Mo3 O11 77.33(14) . . ?
O14 Mo3 O12 88.3(2) . . ?
O14 Mo3 O10 87.5(2) . . ?
O14 Mo3 O17 153.5(2) . 2_565 ?
O17 Mo3 O11 76.20(13) 2_565 . ?
O13 Mo3 O11 177.2(3) . . ?
O13 Mo3 O12 104.4(2) . . ?
O13 Mo3 O10 102.1(2) . . ?
O13 Mo3 O14 104.9(3) . . ?
O13 Mo3 O17 101.6(3) . 2_565 ?
O9 Mo4 O11 76.54(11) . . ?
O9 Mo4 O14 85.53(18) . . ?
O15 Mo4 O11 76.73(13) . . ?
O15 Mo4 O9 153.17(17) . . ?
O15 Mo4 O14 85.7(2) . . ?
O14 Mo4 O11 75.76(13) . . ?
O17 Mo4 O11 77.53(14) . . ?
O17 Mo4 O9 87.39(19) . . ?
O17 Mo4 O15 89.1(2) . . ?
O17 Mo4 O14 153.3(2) . . ?
O16 Mo4 O11 177.1(3) . . ?
O16 Mo4 O9 103.8(2) . . ?
O16 Mo4 O15 102.7(2) . . ?
O16 Mo4 O14 101.3(3) . . ?
O16 Mo4 O17 105.4(4) . . ?
Mo2 O11 Mo2 180.0 . 2_565 ?
Mo2 O11 Mo3 89.898(14) 2_565 2_565 ?
Mo2 O11 Mo3 90.102(14) 2_565 . ?
Mo2 O11 Mo3 89.897(14) . . ?
Mo2 O11 Mo3 90.103(14) . 2_565 ?
Mo2 O11 Mo4 89.892(15) 2_565 2_565 ?
Mo2 O11 Mo4 89.893(15) . . ?
Mo2 O11 Mo4 90.108(15) . 2_565 ?
Mo2 O11 Mo4 90.108(15) 2_565 . ?
Mo3 O11 Mo3 180.0 2_565 . ?
Mo3 O11 Mo4 89.84(2) 2_565 . ?
Mo3 O11 Mo4 89.84(2) . 2_565 ?
Mo3 O11 Mo4 90.16(2) . . ?
Mo3 O11 Mo4 90.16(2) 2_565 2_565 ?
Mo4 O11 Mo4 180.0 . 2_565 ?
C8 O2 Mo1 118.6(3) . . ?
C2 O1 Mo1 136.4(3) . . ?
Mo2 O9 Mo4 116.41(19) . . ?
C15 O6 Mo1 136.0(3) . . ?
Mo3 O12 Mo2 116.06(19) . 2_565 ?
Mo2 O10 Mo3 116.84(19) . . ?
Mo4 O15 Mo2 116.5(2) . 2_565 ?
C10 N3 H3 118.6 . . ?
C11 N3 H3 118.6 . . ?
C11 N3 C10 122.8(4) . . ?
Mo3 O14 Mo4 116.7(2) . . ?
C3 O5 C14 118.4(6) . . ?
C8 N2 N1 108.1(4) . . ?
N2 N1 Mo1 115.9(3) . . ?
C7 N1 Mo1 128.1(3) . . ?
C7 N1 N2 115.8(4) . . ?
Mo4 O17 Mo3 116.4(2) . 2_565 ?
C6 C1 C7 118.1(5) . . ?
C2 C1 C7 122.6(4) . . ?
C2 C1 C6 119.3(5) . . ?
N1 C7 C1 123.6(5) . . ?
N1 C7 H7 118.2 . . ?
C1 C7 H7 118.2 . . ?
N3 C10 H10 120.2 . . ?
N3 C10 C9 119.6(5) . . ?
C9 C10 H10 120.2 . . ?
C10 C9 C8 119.4(4) . . ?
C10 C9 C13 119.1(4) . . ?
C13 C9 C8 121.4(4) . . ?
O2 C8 N2 125.1(4) . . ?
O2 C8 C9 117.1(4) . . ?
N2 C8 C9 117.8(4) . . ?
C1 C6 H6 119.9 . . ?
C5 C6 C1 120.3(5) . . ?
C5 C6 H6 119.9 . . ?
C9 C13 H13 120.4 . . ?
C12 C13 C9 119.2(5) . . ?
C12 C13 H13 120.4 . . ?
O1 C2 C1 123.2(4) . . ?
O1 C2 C3 117.3(5) . . ?
C1 C2 C3 119.5(5) . . ?
N3 C11 H11 119.9 . . ?
N3 C11 C12 120.3(5) . . ?
C12 C11 H11 119.9 . . ?
C5 C4 H4 119.8 . . ?
C3 C4 H4 119.8 . . ?
C3 C4 C5 120.4(5) . . ?
C6 C5 C4 120.4(5) . . ?
C6 C5 H5 119.8 . . ?
C4 C5 H5 119.8 . . ?
C13 C12 H12 120.4 . . ?
C11 C12 C13 119.1(5) . . ?
C11 C12 H12 120.4 . . ?
O5 C3 C2 114.5(5) . . ?
O5 C3 C4 125.4(5) . . ?
C4 C3 C2 120.2(6) . . ?
O6 C15 C16 122.5(5) . . ?
O6 C15 C17 119.8(5) . . ?
C16 C15 C17 117.7(5) . . ?
C15 C16 H16A 109.5 . . ?
C15 C16 H16B 109.5 . . ?
C15 C16 H16C 109.5 . . ?
H16A C16 H16B 109.5 . . ?
H16A C16 H16C 109.5 . . ?
H16B C16 H16C 109.5 . . ?
C15 C17 H17A 109.5 . . ?
C15 C17 H17B 109.5 . . ?
C15 C17 H17C 109.5 . . ?
H17A C17 H17B 109.5 . . ?
H17A C17 H17C 109.5 . . ?
H17B C17 H17C 109.5 . . ?
H20A C20 H20B 109.5 . . ?
H20A C20 H20C 109.5 . . ?
H20B C20 H20C 109.5 . . ?
C18 C20 H20A 109.5 . . ?
C18 C20 H20B 109.5 . . ?
C18 C20 H20C 109.5 . . ?
O7 C18 C20 136.9(8) . . ?
O7 C18 C21 100.1(11) . . ?
O7 C18 C19 95.1(11) . . ?
C20 C18 C21 106.9(9) . . ?
C20 C18 C19 105.9(10) . . ?
C19 C18 C21 110.4(12) . . ?
O5 C14 H14A 109.5 . . ?
O5 C14 H14B 109.5 . . ?
O5 C14 H14C 109.5 . . ?
H14A C14 H14B 109.5 . . ?
H14A C14 H14C 109.5 . . ?
H14B C14 H14C 109.5 . . ?
C18 C21 H21A 109.5 . . ?
C18 C21 H21B 109.5 . . ?
C18 C21 H21C 109.5 . . ?
H21A C21 H21B 109.5 . . ?
H21A C21 H21C 109.5 . . ?
H21B C21 H21C 109.5 . . ?
C18 C19 H19A 109.5 . . ?
C18 C19 H19B 109.5 . . ?
C18 C19 H19C 109.5 . . ?
H19A C19 H19B 109.5 . . ?
H19A C19 H19C 109.5 . . ?
H19B C19 H19C 109.5 . . ?

loop_
_geom_bond_atom_site_label_1
_geom_bond_atom_site_label_2
_geom_bond_distance
_geom_bond_site_symmetry_2
_geom_bond_publ_flag
Mo2 O11 2.3134(4) . ?
Mo2 O9 1.908(4) . ?
Mo2 O12 1.944(4) 2_565 ?
Mo2 O8 1.683(4) . ?
Mo2 O10 1.897(4) . ?
Mo2 O15 1.933(4) 2_565 ?
Mo1 O2 2.014(3) . ?
Mo1 O1 1.920(4) . ?
Mo1 O4 1.696(4) . ?
Mo1 O6 2.398(4) . ?
Mo1 N1 2.238(4) . ?
Mo1 O3 1.697(4) . ?
Mo3 O11 2.3142(4) . ?
Mo3 O12 1.916(4) . ?
Mo3 O10 1.940(4) . ?
Mo3 O14 1.883(5) . ?
Mo3 O17 1.959(5) 2_565 ?
Mo3 O13 1.686(5) . ?
Mo4 O11 2.3152(4) . ?
Mo4 O9 1.939(4) . ?
Mo4 O15 1.920(4) . ?
Mo4 O14 1.967(6) . ?
Mo4 O17 1.886(5) . ?
Mo4 O16 1.681(5) . ?
O2 C8 1.307(6) . ?
O1 C2 1.336(6) . ?
O6 C15 1.231(6) . ?
N3 H3 0.8800 . ?
N3 C10 1.339(6) . ?
N3 C11 1.327(7) . ?
O5 C3 1.362(8) . ?
O5 C14 1.418(8) . ?
N2 N1 1.389(5) . ?
N2 C8 1.309(6) . ?
N1 C7 1.294(6) . ?
C1 C7 1.443(7) . ?
C1 C6 1.425(7) . ?
C1 C2 1.397(7) . ?
C7 H7 0.9500 . ?
C10 H10 0.9500 . ?
C10 C9 1.384(7) . ?
C9 C8 1.478(7) . ?
C9 C13 1.395(7) . ?
C6 H6 0.9500 . ?
C6 C5 1.368(8) . ?
C13 H13 0.9500 . ?
C13 C12 1.393(7) . ?
C2 C3 1.410(7) . ?
C11 H11 0.9500 . ?
C11 C12 1.377(8) . ?
C4 H4 0.9500 . ?
C4 C5 1.398(9) . ?
C4 C3 1.381(8) . ?
C5 H5 0.9500 . ?
C12 H12 0.9500 . ?
C15 C16 1.484(7) . ?
C15 C17 1.501(7) . ?
O7 C18 1.053(10) . ?
C16 H16A 0.9800 . ?
C16 H16B 0.9800 . ?
C16 H16C 0.9800 . ?
C17 H17A 0.9800 . ?
C17 H17B 0.9800 . ?
C17 H17C 0.9800 . ?
C20 H20A 0.9800 . ?
C20 H20B 0.9800 . ?
C20 H20C 0.9800 . ?
C20 C18 1.461(10) . ?
C18 C21 1.658(17) . ?
C18 C19 1.629(14) . ?
C14 H14A 0.9800 . ?
C14 H14B 0.9800 . ?
C14 H14C 0.9800 . ?
C21 H21A 0.9800 . ?
C21 H21B 0.9800 . ?
C21 H21C 0.9800 . ?
C19 H19A 0.9800 . ?
C19 H19B 0.9800 . ?
C19 H19C 0.9800 . ?

loop_
_geom_torsion_atom_site_label_1
_geom_torsion_atom_site_label_2
_geom_torsion_atom_site_label_3
_geom_torsion_atom_site_label_4
_geom_torsion
_geom_torsion_site_symmetry_1
_geom_torsion_site_symmetry_2
_geom_torsion_site_symmetry_3
_geom_torsion_site_symmetry_4
_geom_torsion_publ_flag
Mo1 O2 C8 N2 -5.4(6) . . . . ?
Mo1 O2 C8 C9 174.9(3) . . . . ?
Mo1 O1 C2 C1 21.6(8) . . . . ?
Mo1 O1 C2 C3 -160.0(4) . . . . ?
Mo1 O6 C15 C16 -4.1(8) . . . . ?
Mo1 O6 C15 C17 175.9(3) . . . . ?
Mo1 N1 C7 C1 -9.2(7) . . . . ?
O11 Mo2 O10 Mo3 -2.3(2) . . . . ?
O11 Mo3 O14 Mo4 1.34(18) . . . . ?
O11 Mo4 O17 Mo3 0.00(18) . . . 2_565 ?
O1 C2 C3 O5 -1.1(8) . . . . ?
O1 C2 C3 C4 179.5(5) . . . . ?
O9 Mo2 O10 Mo3 74.8(3) . . . . ?
O9 Mo4 O17 Mo3 76.8(2) . . . 2_565 ?
O12 Mo2 O10 Mo3 -5.9(6) 2_565 . . . ?
O12 Mo3 O14 Mo4 -75.9(2) . . . . ?
O8 Mo2 O10 Mo3 178.8(3) . . . . ?
O10 Mo3 O14 Mo4 77.7(2) . . . . ?
O15 Mo2 O10 Mo3 -79.1(3) 2_565 . . . ?
O15 Mo4 O17 Mo3 -76.6(3) . . . 2_565 ?
N3 C10 C9 C8 178.4(4) . . . . ?
N3 C10 C9 C13 -0.3(7) . . . . ?
N3 C11 C12 C13 -0.9(8) . . . . ?
O14 Mo4 O17 Mo3 2.1(6) . . . 2_565 ?
N2 N1 C7 C1 176.4(4) . . . . ?
N1 N2 C8 O2 0.5(6) . . . . ?
N1 N2 C8 C9 -179.8(4) . . . . ?
O17 Mo3 O14 Mo4 3.6(6) 2_565 . . . ?
C1 C6 C5 C4 -0.6(8) . . . . ?
C1 C2 C3 O5 177.4(5) . . . . ?
C1 C2 C3 C4 -2.0(8) . . . . ?
C7 C1 C6 C5 178.2(5) . . . . ?
C7 C1 C2 O1 1.5(8) . . . . ?
C7 C1 C2 C3 -176.9(5) . . . . ?
C10 N3 C11 C12 0.1(8) . . . . ?
C10 C9 C8 O2 -168.7(4) . . . . ?
C10 C9 C8 N2 11.6(6) . . . . ?
C10 C9 C13 C12 -0.4(7) . . . . ?
C9 C13 C12 C11 1.1(8) . . . . ?
C8 N2 N1 Mo1 4.1(5) . . . . ?
C8 N2 N1 C7 179.2(4) . . . . ?
C8 C9 C13 C12 -179.2(4) . . . . ?
C6 C1 C7 N1 176.5(5) . . . . ?
C6 C1 C2 O1 179.9(5) . . . . ?
C6 C1 C2 C3 1.5(7) . . . . ?
C13 C9 C8 O2 10.0(7) . . . . ?
C13 C9 C8 N2 -169.7(4) . . . . ?
C2 C1 C7 N1 -5.1(8) . . . . ?
C2 C1 C6 C5 -0.2(7) . . . . ?
O13 Mo3 O14 Mo4 179.6(2) . . . . ?
C11 N3 C10 C9 0.5(7) . . . . ?
C5 C4 C3 O5 -178.1(6) . . . . ?
C5 C4 C3 C2 1.2(9) . . . . ?
C3 C4 C5 C6 0.1(9) . . . . ?
O16 Mo4 O17 Mo3 -179.6(3) . . . 2_565 ?
C14 O5 C3 C2 176.6(7) . . . . ?
C14 O5 C3 C4 -4.1(10) . . . . ?

loop_
_exptl_oxdiff_crystal_face_indexfrac_h
_exptl_oxdiff_crystal_face_indexfrac_k
_exptl_oxdiff_crystal_face_indexfrac_l
_exptl_oxdiff_crystal_face_x
_exptl_oxdiff_crystal_face_y
_exptl_oxdiff_crystal_face_z
-5.3380 -0.3472 6.6207 -0.8530 0.5201 0.0434
5.3574 0.4048 -6.5477 0.8534 -0.5204 -0.0293
1.1271 4.0580 5.4518 -0.0106 0.0001 0.9999
-0.9263 -4.0344 -5.6828 0.0422 -0.0194 -0.9989
0.3745 -6.4506 6.3043 -0.6659 -0.7024 -0.2514
-0.3745 6.4506 -6.3043 0.6659 0.7024 0.2514
